data_1561820
loop_
_publ_author_name
'Gurzhiy, Vladislav V.'
'Kovrugin, Vadim M.'
'Tyumentseva, Olga S.'
'Mikhaylenko, Pavel A.'
'Krivovichev, Sergey V.'
'Tananaev, Ivan G.'

_publ_section_title
;
 Topologically and geometrically flexible structural units in seven new
 organically templated uranyl selenates and selenite--selenates
;
_journal_name_full 'Journal of Solid State Chemistry'
_journal_page_first 32
_journal_page_last 40
_journal_paper_doi 10.1016/j.jssc.2015.04.040
_journal_volume 229
_journal_year 2015
_chemical_formula_moiety '0.5(O52 Se10 U6), C2 H8 N, 1.5(C4 N2)'
_chemical_formula_sum 'C8 H8 N4 O26 Se5 U3'
_chemical_formula_weight 1685.07
_space_group_crystal_system orthorhombic
_space_group_IT_number 62
_space_group_name_Hall '-P 2ac 2n'
_space_group_name_H-M_alt 'P n m a'
_atom_sites_solution_hydrogens mixed
_cell_angle_alpha 90
_cell_angle_beta 90
_cell_angle_gamma 90
_cell_formula_units_Z 4
_cell_length_a 11.6591(11)
_cell_length_b 14.9556(17)
_cell_length_c 22.194(2)
_cell_measurement_reflns_used 6939
_cell_measurement_temperature 293(2)
_cell_measurement_theta_max 19.96
_cell_measurement_theta_min 1.64
_cell_volume 3869.9(7)
_computing_cell_refinement 'STOE X-AREA'
_computing_data_collection 'STOE X-AREA'
_computing_data_reduction 'STOE X-RED'
_computing_molecular_graphics 'Olex2 (Dolomanov et al., 2009)'
_computing_publication_material 'Olex2 (Dolomanov et al., 2009)'
_computing_structure_refinement 'SHELXL (Sheldrick, 2008)'
_computing_structure_solution 'SHELXS (Sheldrick, 2008)'
_diffrn_ambient_temperature 293(2)
_diffrn_detector 'image plate (34 cm diameter)'
_diffrn_detector_area_resol_mean 6.67
_diffrn_detector_type STOE
_diffrn_measured_fraction_theta_full 0.462
_diffrn_measured_fraction_theta_max 0.943
_diffrn_measurement_device_type 'STOE IPDS 2'
_diffrn_measurement_method 'rotation method'
_diffrn_radiation_monochromator 'plane graphite'
_diffrn_radiation_type MoK\a
_diffrn_radiation_wavelength 0.71073
_diffrn_reflns_av_R_equivalents 0.1116
_diffrn_reflns_av_unetI/netI 0.0714
_diffrn_reflns_Laue_measured_fraction_full 0.462
_diffrn_reflns_Laue_measured_fraction_max 0.943
_diffrn_reflns_limit_h_max 10
_diffrn_reflns_limit_h_min -10
_diffrn_reflns_limit_k_max 14
_diffrn_reflns_limit_k_min -14
_diffrn_reflns_limit_l_max 20
_diffrn_reflns_limit_l_min -20
_diffrn_reflns_number 10991
_diffrn_reflns_point_group_measured_fraction_full 0.462
_diffrn_reflns_point_group_measured_fraction_max 0.943
_diffrn_reflns_theta_full 25.242
_diffrn_reflns_theta_max 19.552
_diffrn_reflns_theta_min 1.642
_diffrn_source 'fine-focus sealed tube'
_exptl_absorpt_coefficient_mu 17.310
_exptl_absorpt_correction_T_max 0.8261
_exptl_absorpt_correction_T_min 0.3798
_exptl_absorpt_correction_type integration
_exptl_absorpt_process_details 'STOE X-RED & X-SHAPE'
_exptl_crystal_colour yellow-green
_exptl_crystal_density_diffrn 2.892
_exptl_crystal_description plate
_exptl_crystal_F_000 2952
_exptl_crystal_size_max 0.26
_exptl_crystal_size_mid 0.20
_exptl_crystal_size_min 0.09
_refine_diff_density_max 1.054
_refine_diff_density_min -1.210
_refine_diff_density_rms 0.215
_refine_ls_extinction_coef .
_refine_ls_extinction_method none
_refine_ls_goodness_of_fit_ref 1.127
_refine_ls_hydrogen_treatment constr
_refine_ls_matrix_type full
_refine_ls_number_parameters 201
_refine_ls_number_reflns 1680
_refine_ls_number_restraints 0
_refine_ls_restrained_S_all 1.127
_refine_ls_R_factor_all 0.0949
_refine_ls_R_factor_gt 0.0602
_refine_ls_shift/su_max 0.000
_refine_ls_shift/su_mean 0.000
_refine_ls_structure_factor_coef Fsqd
_refine_ls_weighting_details 'w=1/[\s^2^(Fo^2^)+(0.0422P)^2^] where P=(Fo^2^+2Fc^2^)/3'
_refine_ls_weighting_scheme calc
_refine_ls_wR_factor_gt 0.0962
_refine_ls_wR_factor_ref 0.1053
_reflns_Friedel_coverage 0.000
_reflns_Friedel_fraction_full .
_reflns_Friedel_fraction_max .
_reflns_number_gt 1221
_reflns_number_total 1680
_reflns_threshold_expression 'I > 2\s(I)'
_cod_data_source_file CompVII_last.cif
_cod_data_source_block Compound_VII
_cod_original_cell_volume 3870.0(7)
_cod_database_code 1561820
_shelx_space_group_comment
;
The symmetry employed for this shelxl refinement is uniquely defined
by the following loop, which should always be used as a source of
symmetry information in preference to the above space-group names.
They are only intended as comments.
;
_olex2_refinement_description
;
1. Fixed Uiso
 At 1.2 times of:
  All N(H,H) groups
 At 1.5 times of:
  All C(H,H,H) groups
2. Uiso/Uaniso restraints and constraints
Uanis(O9) = Uanis(O14)
3. Others
 Fixed Sof: N1(0.5) H1A(0.5) H1B(0.5) C1(0.5) H1C(0.5) H1D(0.5) H1E(0.5)
 C2(0.5) H2A(0.5) H2B(0.5) H2C(0.5) N2(0.5) N3(0.5) C7(0.5) C8(0.5)
4.a Everything fixed:
 H2A, H2B, H2C
4.b Secondary CH2 refined with riding coordinates:
 N1(H1A,H1B)
4.c Idealised Me refined as rotating group:
 C1(H1C,H1D,H1E)
;

loop_
_space_group_symop_operation_xyz
'x, y, z'
'-x+1/2, -y, z+1/2'
'x+1/2, -y+1/2, -z+1/2'
'-x, y+1/2, -z'
'-x, -y, -z'
'x-1/2, y, -z-1/2'
'-x-1/2, y-1/2, z-1/2'
'x, -y-1/2, z'

loop_
_atom_site_label
_atom_site_type_symbol
_atom_site_fract_x
_atom_site_fract_y
_atom_site_fract_z
_atom_site_U_iso_or_equiv
_atom_site_adp_type
_atom_site_occupancy
_atom_site_site_symmetry_order
_atom_site_calc_flag
_atom_site_refinement_flags_posn
_atom_site_refinement_flags_adp
_atom_site_refinement_flags_occupancy
_atom_site_disorder_assembly
_atom_site_disorder_group
U1 U 0.24987(10) 0.45626(6) 0.54584(5) 0.0319(4) Uani 1 1 d . . . . .
U2 U 0.28292(12) 0.7500 0.38696(8) 0.0299(5) Uani 1 2 d S T P . .
Se1 Se 0.4349(3) 0.53733(17) 0.42193(17) 0.0388(9) Uani 1 1 d . . . . .
Se2 Se 0.0763(3) 0.56488(18) 0.42319(17) 0.0391(9) Uani 1 1 d . . . . .
Se3 Se 0.1579(4) 0.2500 0.6117(3) 0.0438(13) Uani 1 2 d S T P . .
O1 O -0.0572(19) 0.5814(15) 0.4355(14) 0.076(9) Uani 1 1 d . . . . .
O2 O 0.254(2) 0.5368(11) 0.6030(8) 0.054(5) Uani 1 1 d . . . . .
O3 O 0.295(2) 0.7500 0.4665(13) 0.042(8) Uani 1 2 d S T P . .
O4 O 0.111(4) 0.2500 0.688(2) 0.115(18) Uani 1 2 d S T P . .
O5 O 0.1407(16) 0.5575(11) 0.4903(10) 0.033(5) Uani 1 1 d . . . . .
O6 O 0.1194(15) 0.6564(11) 0.3900(12) 0.047(6) Uani 1 1 d . . . . .
O7 O 0.495(2) 0.7500 0.3756(14) 0.042(8) Uani 1 2 d S T P . .
O8 O 0.437(3) 0.4424(17) 0.3871(17) 0.100(9) Uani 1 1 d . . . . .
O9 O 0.5597(17) 0.5900(13) 0.4243(12) 0.050(5) Uani 1 1 d . . . . .
O10 O 0.267(3) 0.7500 0.3071(11) 0.045(7) Uani 1 2 d S T P . .
O11 O 0.2442(17) 0.3375(10) 0.6161(9) 0.045(5) Uani 1 1 d . . . . .
O12 O 0.096(3) 0.4797(14) 0.3833(15) 0.094(9) Uani 1 1 d . . . . .
O13 O 0.250(2) 0.3779(11) 0.4880(9) 0.056(6) Uani 1 1 d . . . . .
O14 O 0.3842(16) 0.5436(13) 0.4919(13) 0.050(5) Uani 1 1 d . . . . .
O15 O 0.3533(15) 0.6042(10) 0.3806(10) 0.036(5) Uani 1 1 d . . . . .
N1 N 0.262(6) 0.481(3) 0.270(3) 0.073(17) Uiso 0.5 1 d . . . . .
H1A H 0.2348 0.5178 0.3028 0.088 Uiso 0.5 1 calc R . . . .
H1B H 0.3021 0.4314 0.2885 0.088 Uiso 0.5 1 calc R . . . .
C1 C 0.341(6) 0.528(4) 0.245(4) 0.060(19) Uiso 0.5 1 d . . . . .
H1C H 0.3075 0.5726 0.2198 0.090 Uiso 0.5 1 calc GR . . . .
H1D H 0.3892 0.4894 0.2209 0.090 Uiso 0.5 1 calc GR . . . .
H1E H 0.3869 0.5557 0.2757 0.090 Uiso 0.5 1 calc GR . . . .
C2 C 0.164(8) 0.443(5) 0.247(5) 0.08(2) Uiso 0.5 1 d . . . . .
H2A H 0.1858 0.3986 0.2200 0.127 Uiso 0.5 1 d . . . . .
H2B H 0.1207 0.4893 0.2292 0.127 Uiso 0.5 1 d . . . . .
H2C H 0.1238 0.4184 0.2812 0.127 Uiso 0.5 1 d . . . . .
N2 N 0.569(6) 0.299(4) 0.423(3) 0.072(18) Uiso 0.5 1 d . . . . .
C3 C 0.644(5) 0.2500 0.385(3) 0.078(16) Uiso 1 2 d S T P . .
C4 C 0.467(5) 0.2500 0.450(4) 0.085(18) Uiso 1 2 d S T P . .
N3 N 0.025(8) 0.296(5) 0.400(5) 0.12(3) Uiso 0.5 1 d . . . . .
C5 C -0.038(7) 0.2500 0.442(5) 0.13(3) Uiso 1 2 d S T P . .
C6 C 0.136(6) 0.2500 0.381(4) 0.11(2) Uiso 1 2 d S T P . .
N4 N 0.432(7) 0.2500 0.244(5) 0.18(3) Uiso 1 2 d S T P . .
C7 C 0.396(7) 0.314(5) 0.209(4) 0.08(2) Uiso 0.5 1 d . . . . .
C8 C 0.357(9) 0.215(6) 0.292(5) 0.12(4) Uiso 0.5 1 d . . . . .

loop_
_atom_site_aniso_label
_atom_site_aniso_U_11
_atom_site_aniso_U_22
_atom_site_aniso_U_33
_atom_site_aniso_U_23
_atom_site_aniso_U_13
_atom_site_aniso_U_12
U1 0.0222(6) 0.0333(5) 0.0402(7) 0.0049(5) -0.0008(8) -0.0007(5)
U2 0.0246(10) 0.0321(9) 0.0329(10) 0.000 0.0007(8) 0.000
Se1 0.0233(17) 0.0337(17) 0.059(3) 0.0001(17) 0.0020(19) 0.0004(14)
Se2 0.027(2) 0.0373(18) 0.053(3) 0.0094(16) -0.0010(19) -0.0013(14)
Se3 0.035(3) 0.038(3) 0.059(4) 0.000 -0.007(3) 0.000
O1 0.031(14) 0.069(14) 0.13(3) 0.063(16) 0.011(16) 0.003(11)
O2 0.074(14) 0.043(10) 0.046(12) -0.005(10) -0.014(17) -0.020(11)
O3 0.042(18) 0.045(15) 0.04(2) 0.000 -0.004(16) 0.000
O4 0.15(4) 0.10(3) 0.10(4) 0.000 0.11(4) 0.000
O5 0.035(12) 0.041(12) 0.023(13) 0.004(10) 0.008(11) 0.006(9)
O6 0.017(11) 0.040(11) 0.084(19) 0.026(12) -0.002(13) 0.000(8)
O7 0.030(16) 0.052(18) 0.04(2) 0.000 -0.015(16) 0.000
O8 0.11(2) 0.10(2) 0.09(3) 0.012(18) -0.01(2) 0.010(17)
O9 0.017(8) 0.062(9) 0.072(14) 0.034(9) 0.011(9) -0.001(7)
O10 0.037(18) 0.069(17) 0.030(17) 0.000 -0.008(18) 0.000
O11 0.041(12) 0.028(9) 0.065(14) 0.011(9) 0.018(17) -0.016(9)
O12 0.14(3) 0.056(15) 0.08(2) -0.017(15) -0.03(2) -0.014(16)
O13 0.068(14) 0.038(10) 0.061(14) -0.023(9) -0.034(16) 0.013(11)
O14 0.017(8) 0.062(9) 0.072(14) 0.034(9) 0.011(9) -0.001(7)
O15 0.038(12) 0.032(11) 0.038(15) -0.006(10) 0.014(11) -0.003(8)

loop_
_atom_type_symbol
_atom_type_description
_atom_type_scat_dispersion_real
_atom_type_scat_dispersion_imag
_atom_type_scat_source
O O 0.0106 0.0060 'International Tables Vol C Tables 4.2.6.8 and 6.1.1.4'
Se Se -0.0929 2.2259 'International Tables Vol C Tables 4.2.6.8 and 6.1.1.4'
U U -9.6767 9.6646 'International Tables Vol C Tables 4.2.6.8 and 6.1.1.4'
C C 0.0033 0.0016 'International Tables Vol C Tables 4.2.6.8 and 6.1.1.4'
N N 0.0061 0.0033 'International Tables Vol C Tables 4.2.6.8 and 6.1.1.4'
H H 0.0000 0.0000 'International Tables Vol C Tables 4.2.6.8 and 6.1.1.4'

loop_
_geom_angle_atom_site_label_1
_geom_angle_atom_site_label_2
_geom_angle_atom_site_label_3
_geom_angle
_geom_angle_site_symmetry_1
_geom_angle_site_symmetry_3
O1 U1 O9 139.4(6) 5_566 5_666
O1 U1 O11 71.2(7) 5_566 .
O1 U1 O14 148.6(7) 5_566 .
O2 U1 O1 93.7(11) . 5_566
O2 U1 O5 87.3(8) . .
O2 U1 O9 88.4(10) . 5_666
O2 U1 O11 92.3(7) . .
O2 U1 O14 88.1(9) . .
O5 U1 O1 74.2(7) . 5_566
O5 U1 O9 146.3(6) . 5_666
O5 U1 O11 145.2(7) . .
O5 U1 O14 74.6(6) . .
O11 U1 O9 68.3(7) . 5_666
O13 U1 O1 88.3(12) . 5_566
O13 U1 O2 178.0(11) . .
O13 U1 O5 92.7(8) . .
O13 U1 O9 90.5(10) . 5_666
O13 U1 O11 88.9(8) . .
O13 U1 O14 89.9(10) . .
O14 U1 O9 71.9(7) . 5_666
O14 U1 O11 140.1(7) . .
O3 U2 O6 92.0(10) . 8_575
O3 U2 O6 92.0(10) . .
O3 U2 O7 91.3(11) . .
O3 U2 O10 178.4(13) . .
O3 U2 O15 91.9(6) . 8_575
O3 U2 O15 91.9(6) . .
O6 U2 O6 72.6(8) . 8_575
O6 U2 O7 143.5(4) 8_575 .
O6 U2 O7 143.5(4) . .
O10 U2 O6 86.7(10) . .
O10 U2 O6 86.7(10) . 8_575
O10 U2 O7 90.3(12) . .
O10 U2 O15 88.7(6) . 8_575
O10 U2 O15 88.7(6) . .
O15 U2 O6 146.9(6) 8_575 .
O15 U2 O6 74.5(6) 8_575 8_575
O15 U2 O6 74.5(6) . .
O15 U2 O6 146.9(6) . 8_575
O15 U2 O7 69.2(4) . .
O15 U2 O7 69.2(4) 8_575 .
O15 U2 O15 138.2(9) 8_575 .
O8 Se1 O9 114.7(14) . .
O8 Se1 O14 120.1(14) . .
O8 Se1 O15 106.0(13) . .
O9 Se1 O14 104.8(12) . .
O9 Se1 O15 103.6(9) . .
O15 Se1 O14 106.2(9) . .
O1 Se2 O5 107.2(13) . .
O1 Se2 O6 104.3(9) . .
O6 Se2 O5 108.6(10) . .
O12 Se2 O1 111.2(16) . .
O12 Se2 O5 112.7(13) . .
O12 Se2 O6 112.4(15) . .
O11 Se3 O4 97.5(13) 8_565 .
O11 Se3 O4 97.5(13) . .
O11 Se3 O11 104.6(13) . 8_565
Se2 O1 U1 157.2(13) . 5_566
Se2 O5 U1 139.4(10) . .
Se2 O6 U2 139.2(11) . .
Se1 O9 U1 132.8(10) . 5_666
Se3 O11 U1 124.9(11) . .
Se1 O14 U1 132.6(13) . .
Se1 O15 U2 137.0(11) . .
H1A N1 H1B 105.6 . .
C1 N1 H1A 104.4 . .
C1 N1 H1B 104.4 . .
C1 N1 C2 132(7) . .
C2 N1 H1A 104.4 . .
C2 N1 H1B 104.4 . .
N1 C1 H1C 109.5 . .
N1 C1 H1D 109.5 . .
N1 C1 H1E 109.5 . .
H1C C1 H1D 109.5 . .
H1C C1 H1E 109.5 . .
H1D C1 H1E 109.5 . .
N1 C2 H2A 107.7 . .
N1 C2 H2B 107.1 . .
N1 C2 H2C 105.0 . .
H2A C2 H2B 114.6 . .
H2A C2 H2C 111.6 . .
H2B C2 H2C 110.3 . .
N2 N2 C4 61(2) 8_565 .
C3 N2 N2 59(3) . 8_565
C3 N2 C4 118(4) . .
N2 C3 N2 62(6) 8_565 .
N2 C4 N2 57(5) . 8_565
N3 N3 C5 60(4) 8_565 .
N3 N3 C6 63(3) 8_565 .
C5 N3 C6 115(7) . .
N3 C5 N3 60(8) 8_565 .
N3 C6 N3 54(6) 8_565 .
C7 N4 C7 94(10) 8_565 .
C7 N4 C8 90(7) . 8_565
C7 N4 C8 121(9) 8_565 8_565
C7 N4 C8 89(7) 8_565 .
C7 N4 C8 121(9) . .
C8 N4 C8 42(7) . 8_565
N4 C7 C7 43(5) . 8_565
N4 C7 C8 49(5) . 8_565
C7 C7 C8 77(4) 8_565 8_565
N4 C8 C7 42(4) . 8_565
C8 C8 N4 69(4) 8_565 .
C8 C8 C7 103(4) 8_565 8_565

loop_
_geom_bond_atom_site_label_1
_geom_bond_atom_site_label_2
_geom_bond_distance
_geom_bond_site_symmetry_2
U1 O1 2.35(2) 5_566
U1 O2 1.749(17) .
U1 O5 2.331(19) .
U1 O9 2.42(2) 5_666
U1 O11 2.365(16) .
U1 O13 1.738(17) .
U1 O14 2.36(2) .
U2 O3 1.77(3) .
U2 O6 2.367(17) 8_575
U2 O6 2.367(17) .
U2 O7 2.49(3) .
U2 O10 1.78(3) .
U2 O15 2.334(16) .
U2 O15 2.334(16) 8_575
Se1 O8 1.62(3) .
Se1 O9 1.66(2) .
Se1 O14 1.67(3) .
Se1 O15 1.66(2) .
Se2 O1 1.60(2) .
Se2 O5 1.67(2) .
Se2 O6 1.633(18) .
Se2 O12 1.57(3) .
Se3 O4 1.78(4) .
Se3 O11 1.653(16) 8_565
Se3 O11 1.653(16) .
O1 U1 2.35(2) 5_566
O9 U1 2.42(2) 5_666
N1 H1A 0.9700 .
N1 H1B 0.9700 .
N1 C1 1.29(8) .
N1 C2 1.38(10) .
C1 H1C 0.9600 .
C1 H1D 0.9600 .
C1 H1E 0.9600 .
C2 H2A 0.9244 .
C2 H2B 0.9389 .
C2 H2C 0.9708 .
N2 N2 1.45(11) 8_565
N2 C3 1.42(8) .
N2 C4 1.51(8) .
C3 N2 1.42(8) 8_565
C4 N2 1.51(8) 8_565
N3 N3 1.37(15) 8_565
N3 C5 1.37(11) .
N3 C6 1.52(9) .
C5 N3 1.37(11) 8_565
C6 N3 1.52(9) 8_565
N4 C7 1.31(10) 8_565
N4 C7 1.31(10) .
N4 C8 1.47(12) .
N4 C8 1.47(12) 8_565
C7 C7 1.90(16) 8_565
C7 C8 1.96(14) 8_565
C8 C7 1.96(14) 8_565
C8 C8 1.04(17) 8_565

loop_
_geom_torsion_atom_site_label_1
_geom_torsion_atom_site_label_2
_geom_torsion_atom_site_label_3
_geom_torsion_atom_site_label_4
_geom_torsion
_geom_torsion_site_symmetry_1
_geom_torsion_site_symmetry_2
_geom_torsion_site_symmetry_3
_geom_torsion_site_symmetry_4
O1 Se2 O5 U1 120.7(16) . . . .
O1 Se2 O6 U2 144(2) . . . .
O4 Se3 O11 U1 -133.7(17) . . . .
O5 Se2 O1 U1 -87(5) . . . 5_566
O5 Se2 O6 U2 30(2) . . . .
O6 Se2 O1 U1 158(4) . . . 5_566
O6 Se2 O5 U1 -127.2(15) . . . .
O8 Se1 O9 U1 -51(2) . . . 5_666
O8 Se1 O14 U1 -26(2) . . . .
O8 Se1 O15 U2 176.7(18) . . . .
O9 Se1 O14 U1 -157.1(13) . . . .
O9 Se1 O15 U2 -62.1(17) . . . .
O11 Se3 O11 U1 126.5(9) 8_565 . . .
O12 Se2 O1 U1 36(5) . . . 5_566
O12 Se2 O5 U1 -2(2) . . . .
O12 Se2 O6 U2 -96(2) . . . .
O14 Se1 O9 U1 82.9(18) . . . 5_666
O14 Se1 O15 U2 48.0(16) . . . .
O15 Se1 O9 U1 -166.0(16) . . . 5_666
O15 Se1 O14 U1 93.6(14) . . . .
C3 N2 C4 N2 17(7) . . . 8_565
C4 N2 C3 N2 -18(7) . . . 8_565
C5 N3 C6 N3 31(9) . . . 8_565
C6 N3 C5 N3 -32(9) . . . 8_565
C7 N4 C7 C8 121(9) 8_565 . . 8_565
C7 N4 C8 C7 94(13) . . . 8_565
C7 N4 C8 C8 -47(7) . . . 8_565
C7 N4 C8 C8 -141(7) 8_565 . . 8_565
C8 N4 C7 C7 -92(9) . . . 8_565
C8 N4 C7 C7 -121(9) 8_565 . . 8_565
C8 N4 C7 C8 29(7) . . . 8_565
C8 N4 C8 C7 141(7) 8_565 . . 8_565

_cod_database_fobs_code 1561820
